data_2000751
loop_
_publ_author_name
'Ferguson, G.'
'Gallagher, J. F.'
'Murphy, D.'
'Spalding, T. R.'
'Glidewell, C.'
'Holden, H. D.'

_publ_section_title
;
 The structure of triphenylgermanium hydroxide
;
_journal_coden_ASTM ACSCEE
_journal_issue 7
_journal_name_full
;
 Acta Crystallographica, Section C: Crystal Structure Communications
;
_journal_page_first 1228
_journal_page_last 1231
_journal_paper_doi 10.1107/S0108270191015056
_journal_volume 48
_journal_year 1992
_chemical_formula_sum 'C18 H16 Ge O'
_chemical_formula_weight 320.9
_space_group_IT_number 2
_space_group_name_Hall '-P 1'
_space_group_name_H-M_alt 'P -1'
_symmetry_cell_setting triclinic
_symmetry_space_group_name_Hall '-P 1'
_symmetry_space_group_name_H-M 'P -1'
_cell_angle_alpha 107.78(4)
_cell_angle_beta 103.54(4)
_cell_angle_gamma 101.51(3)
_cell_formula_units_Z 16
_cell_length_a 15.408(6)
_cell_length_b 19.974(7)
_cell_length_c 23.264(11)
_cell_volume 6338(5)
_diffrn_radiation_type Mo
_diffrn_radiation_wavelength 0.71073
_exptl_absorpt_coefficient_mu 1.91
_exptl_crystal_density_diffrn 1.34
_exptl_crystal_F_000 2624
_cod_data_source_file mu0293.cif
_cod_data_source_block mu0293a
_cod_depositor_comments
;
 Adding _atom_site_type_symbol label and values.

 Antanas Vaitkus
 2013-03-28

 Updated bibliographical information.

 Antanas Vaitkus
 2019-09-13

 Marked attached hydrogen atoms after consulting the original publication.

 Antanas Vaitkus
 2019-09-13

 Changed the y coordinate of the "H15F" atom from "1.047" to "1.1047". This
 resulted in a more reasonable position of the atom with the carbon-hydrogen
 bond distance of 0.95 \%A.

 Antanas Vaitkus
 2019-09-13

 Corrected the "_geom_angle_atom_site_label_1" data item value by changing
 it from "Of" to "OF".

 Antanas Vaitkus
 2019-09-13
;
_cod_original_formula_sum 'C18 H16 Ge1 O1'
_cod_database_code 2000751

loop_
_space_group_symop_id
_space_group_symop_operation_xyz
1 x,y,z
2 -x,-y,-z

loop_
_atom_site_label
_atom_site_type_symbol
_atom_site_fract_x
_atom_site_fract_y
_atom_site_fract_z
_atom_site_attached_hydrogens
Ge(A) Ge .28796(9) .55609(7) .37920(6) 0
Ge(B) Ge .27623(8) .27744(7) .25176(6) 0
Ge(C) Ge .04338(8) .35697(7) .08954(6) 0
Ge(D) Ge -.06364(9) .37119(8) .29751(6) 0
Ge(E) Ge .77599(8) .77987(7) .23371(6) 0
Ge(F) Ge .77179(9) 1.04706(7) .37068(6) 0
Ge(G) Ge .41413(8) .86165(7) .28845(6) 0
Ge(J) Ge .52071(8) .85023(7) .08200(6) 0
OA O .2117(6) .4663(4) .3271(4) 1
OB O .2352(5) .3538(4) .2458(4) 1
OC O .0818(5) .3529(4) .1667(3) 1
OD O .0361(5) .3916(5) .2722(4) 1
OE O .7131(5) .8435(4) .2241(3) 1
OF O .7009(5) .9584(4) .3134(4) 1
OG O .5192(5) .8884(5) .2697(4) 1
OJ O .5484(5) .8444(4) .1592(3) 1
C(11A) C .3204(7) .5559(5) .4639(3) 0
C(12A) C .2506(5) .5288(5) .4868(4) 0
C(13A) C .2738(7) .5283(5) .5483(5) 0
C(14A) C .3668(8) .5550(5) .5870(3) 0
C(15A) C .4366(5) .5821(5) .5641(4) 0
C(16A) C .4134(6) .5826(5) .5026(5) 0
C(21A) C .2199(5) .6250(4) .3701(4) 0
C(22A) C .2014(6) .6697(5) .4221(3) 0
C(23A) C .1508(6) .7187(5) .4145(4) 0
C(24A) C .1186(6) .7231(4) .3549(5) 0
C(25A) C .1370(6) .6784(5) .3029(4) 0
C(26A) C .1877(6) .6294(5) .3104(3) 0
C(31A) C .3945(5) .5733(5) .3501(4) 0
C(32A) C .4501(6) .6456(4) .3704(4) 0
C(33A) C .5264(6) .6612(4) .3491(4) 0
C(34A) C .5470(5) .6043(6) .3074(4) 0
C(35A) C .4914(7) .5320(5) .2870(4) 0
C(36A) C .4151(6) .5164(4) .3084(4) 0
C(11B) C .2987(5) .2809(5) .3386(3) 0
C(12B) C .3147(6) .2201(4) .3519(4) 0
C(13B) C .3337(6) .2220(5) .4141(5) 0
C(14B) C .3366(6) .2847(7) .4630(3) 0
C(15B) C .3206(7) .3454(5) .4496(4) 0
C(16B) C .3016(6) .3435(4) .3874(4) 0
C(21B) C .1815(5) .1886(3) .1897(3) 0
C(22B) C .0888(6) .1782(4) .1886(4) 0
C(23B) C .0203(4) .1141(5) .1452(4) 0
C(24B) C .0444(5) .0605(4) .1027(4) 0
C(25B) C .1371(6) .0709(4) .1037(3) 0
C(26B) C .2056(4) .1350(4) .1472(4) 0
C(31B) C .3884(4) .2873(4) .2289(4) 0
C(32B) C .4601(6) .2630(4) .2567(4) 0
C(33B) C .5407(5) .2690(5) .2389(4) 0
C(34B) C .5498(5) .2992(5) .1931(4) 0
C(35B) C .4781(7) .3235(5) .1653(4) 0
C(36B) C .3974(6) .3176(5) .1831(4) 0
C(11C) C -.0117(5) .4368(3) .0976(4) 0
C(12C) C -.0144(5) .4796(4) .1567(3) 0
C(13C) C -.0548(6) .5369(4) .1618(3) 0
C(14C) C -.0924(5) .5514(3) .1078(4) 0
C(15C) C -.0897(5) .5086(4) .0487(3) 0
C(16C) C -.0494(5) .4513(4) .0436(3) 0
C(21C) C .1547(5) .3737(4) .0653(4) 0
C(22C) C .2384(6) .4223(4) .1101(3) 0
C(23C) C .3183(5) .4363(4) .0920(4) 0
C(24C) C .3145(5) .4016(5) .0292(5) 0
C(25C) C .2307(7) .3530(5) -.0156(3) 0
C(26C) C .1509(5) .3390(4) .0024(3) 0
C(31C) C -.0469(5) .2634(3) .0326(3) 0
C(32C) C -.1367(6) .2582(4) -.0020(4) 0
C(33C) C -.1999(4) .1894(5) -.0406(3) 0
C(34C) C -.1732(6) .1258(3) -.0446(4) 0
C(35C) C -.0834(6) .1310(4) -.0100(4) 0
C(36C) C -.0202(4) .1998(5) .0286(4) 0
C(11D) C -.1445(5) .2776(4) .2374(4) 0
C(12D) C -.1506(6) .2564(5) .1733(4) 0
C(13D) C -.2105(7) .1883(5) .1298(3) 0
C(14D) C -.2645(6) .1415(4) .1504(4) 0
C(15D) C -.2584(7) .1627(5) .2145(5) 0
C(16D) C -.1984(7) .2307(5) .2580(3) 0
C(21D) C -.0186(6) .3677(5) .3810(3) 0
C(22D) C .0523(7) .3356(6) .3948(4) 0
C(23D) C .0833(6) .3323(6) .4549(5) 0
C(24D) C .0434(7) .3611(6) .5013(3) 0
C(25D) C -.0275(7) .3932(6) .4876(4) 0
C(26D) C -.0584(6) .3965(5) .4274(4) 0
C(31D) C -.1217(6) .4492(4) .2996(4) 0
C(32D) C -.2184(6) .4338(4) .2854(4) 0
C(33D) C -.2597(5) .4905(6) .2903(4) 0
C(34D) C -.2043(8) .5628(5) .3094(4) 0
C(35D) C -.1076(7) .5782(4) .3237(4) 0
C(36D) C -.0664(4) .5214(5) .3188(4) 0
C(11E) C .6942(5) .6822(3) .1805(3) 0
C(12E) C .6049(6) .6721(4) .1415(4) 0
C(13E) C .5471(5) .6012(5) .1032(4) 0
C(14E) C .5785(6) .5405(4) .1039(4) 0
C(15E) C .6677(7) .5507(4) .1429(4) 0
C(16E) C .7255(5) .6215(5) .1812(4) 0
C(21E) C .8088(7) .7908(5) .3216(3) 0
C(22E) C .7389(5) .7838(6) .3500(5) 0
C(23E) C .7610(8) .7870(7) .4126(5) 0
C(24E) C .8531(9) .7972(6) .4469(3) 0
C(25E) C .9231(7) .8042(6) .4185(5) 0
C(26E) C .9009(6) .8010(6) .3558(5) 0
C(31E) C .8849(5) .7994(6) .2053(5) 0
C(32E) C .9488(7) .7591(6) .2095(6) 0
C(33E) C 1.0253(7) .7734(7) .1880(6) 0
C(34E) C 1.0378(6) .8279(7) .1623(5) 0
C(35E) C .9738(8) .8682(6) .1582(6) 0
C(36E) C .8974(7) .8539(6) .1796(6) 0
C(11F) C .8048(6) 1.0408(5) .4538(3) 0
C(12F) C .8608(7) .9962(5) .4648(4) 0
C(13F) C .8890(7) .9921(5) .5248(5) 0
C(14F) C .8612(7) 1.0326(6) .5739(4) 0
C(15F) C .8051(8) 1.0771(6) .5630(4) 0
C(16F) C .7769(6) 1.0812(5) .5029(5) 0
C(21F) C .8794(5) 1.0693(5) .3442(4) 0
C(22F) C .8728(6) 1.0342(6) .2808(4) 0
C(23F) C .9499(9) 1.0497(8) .2603(4) 0
C(24F) C 1.0337(6) 1.1004(7) .3032(6) 0
C(25F) C 1.0404(5) 1.1356(6) .3666(5) 0
C(26F) C .9632(7) 1.1200(6) .3871(3) 0
C(31F) C .7004(5) 1.1159(4) .3709(3) 0
C(32F) C .7456(4) 1.1913(5) .3977(4) 0
C(33F) C .6935(7) 1.2413(3) .4020(4) 0
C(34F) C .5961(7) 1.2158(5) .3795(4) 0
C(35F) C .5510(4) 1.1404(5) .3527(4) 0
C(36F) C .6031(6) 1.0905(3) .3484(3) 0
C(11G) C .3475(6) .9310(4) .2786(5) 0
C(12G) C .3013(8) .9570(6) .3217(4) 0
C(13G) C .2489(8) 1.0046(6) .3127(5) 0
C(14G) C .2426(7) 1.0261(5) .2605(6) 0
C(15G) C .2888(7) 1.0000(5) .2174(4) 0
C(16G) C .3412(6) .9525(5) .2264(4) 0
C(21G) C .3425(6) .7627(4) .2290(3) 0
C(22G) C .2525(6) .7483(4) .1890(4) 0
C(23G) C .2015(5) .6765(5) .1482(4) 0
C(24G) C .2406(7) .6190(4) .1474(4) 0
C(25G) C .3306(7) .6334(4) .1874(5) 0
C(26G) C .3815(5) .7052(5) .2283(4) 0
C(31G) C .4549(6) .8661(5) .3744(3) 0
C(32G) C .3933(5) .8293(4) .3978(4) 0
C(33G) C .4205(6) .8367(5) .4616(4) 0
C(34G) C .5095(7) .8808(6) .5019(3) 0
C(35G) C .5711(5) .9176(6) .4785(4) 0
C(36G) C .5439(6) .9102(6) .4148(4) 0
C(11J) C .6343(4) .8611(5) .0587(4) 0
C(12J) C .6458(5) .8052(4) .0104(4) 0
C(13J) C .7277(6) .8160(5) -.0058(4) 0
C(14J) C .7983(5) .8826(6) .0264(4) 0
C(15J) C .7869(5) .9384(4) .0748(4) 0
C(16J) C .7049(6) .9277(4) .0909(3) 0
C(21J) C .4811(5) .9378(4) .0930(4) 0
C(22J) C .5103(5) .9956(5) .1518(3) 0
C(23J) C .4848(6) 1.0598(4) .1567(4) 0
C(24J) C .4302(6) 1.0663(4) .1028(5) 0
C(25J) C .4010(6) 1.0085(6) .0440(4) 0
C(26J) C .4265(6) .9443(4) .0391(3) 0
C(31J) C .4251(4) .7601(3) .0242(3) 0
C(32J) C .3897(5) .7453(4) -.0408(4) 0
C(33J) C .3211(5) .6794(5) -.0804(3) 0
C(34J) C .2880(5) .6283(4) -.0551(4) 0
C(35J) C .3234(5) .6432(4) .0098(4) 0
C(36J) C .3920(5) .7090(5) .0495(3) 0
H(12A) H .1872 .5106 .4605 0
H(13A) H .2262 .5098 .5639 0
H(14A) H .3826 .5547 .6289 0
H(15A) H .5000 .6003 .5904 0
H(16A) H .4610 .6011 .4870 0
H(22A) H .2233 .6667 .4627 0
H(23A) H .1382 .7491 .4500 0
H(24A) H .0841 .7565 .3498 0
H(25A) H .1151 .6814 .2623 0
H(26A) H .2003 .5990 .2750 0
H(32A) H .4361 .6843 .3988 0
H(33A) H .5643 .7104 .3629 0
H(34A) H .5990 .6149 .2929 0
H(35A) H .5054 .4933 .2587 0
H(36A) H .3772 .4672 .2945 0
H(12B) H .3127 .1774 .3187 0
H(13B) H .3446 .1806 .4232 0
H(14B) H .3496 .2860 .5054 0
H(15B) H .3226 .3881 .4829 0
H(16B) H .2907 .3849 .3783 0
H(22B) H .0724 .2147 .2175 0
H(23B) H -.0429 .1070 .1445 0
H(24B) H -.0023 .0169 .0731 0
H(25B) H .1535 .0344 .0748 0
H(26B) H .2688 .1421 .1479 0
H(32B) H .4539 .2424 .2879 0
H(33B) H .5896 .2524 .2578 0
H(34B) H .6047 .3033 .1810 0
H(35B) H .4843 .3442 .1341 0
H(36B) H .3486 .3341 .1642 0
H(12C) H .0112 .4697 .1934 0
H(13C) H -.0566 .5661 .2020 0
H(14C) H -.1199 .5904 .1112 0
H(15C) H -.1153 .5185 .0119 0
H(16C) H -.0475 .4221 .0033 0
H(22C) H .2410 .4459 .1529 0
H(23C) H .3753 .4694 .1225 0
H(24C) H .3689 .4111 .0169 0
H(25C) H .2281 .3294 -.0584 0
H(26C) H .0938 .3059 -.0281 0
H(32C) H -.1549 .3015 .0007 0
H(33C) H -.2611 .1859 -.0642 0
H(34C) H -.2162 .0789 -.0710 0
H(35C) H -.0652 .0876 -.0128 0
H(36C) H .0410 .2033 .0522 0
H(12D) H -.1138 .2883 .1592 0
H(13D) H -.2147 .1739 .0861 0
H(14D) H -.3053 .0952 .1208 0
H(15D) H -.2951 .1308 .2286 0
H(16D) H -.1943 .2452 .3017 0
H(22D) H .0795 .3160 .3632 0
H(23D) H .1316 .3105 .4643 0
H(24D) H .0645 .3588 .5423 0
H(25D) H -.0546 .4127 .5192 0
H(26D) H -.1067 .4183 .4181 0
H(32D) H -.2561 .3846 .2723 0
H(33D) H -.3255 .4800 .2806 0
H(34D) H -.2324 .6014 .3128 0
H(35D) H -.0699 .6274 .3367 0
H36D H -.0005 .5319 .3284 0
H12E H .5836 .7134 .1411 0
H13E H .4864 .5943 .0767 0
H14E H .5391 .4922 .0778 0
H15E H .6891 .5093 .1434 0
H16E H .7863 .6284 .2078 0
H22E H .6761 .7768 .3267 0
H23E H .7134 .7823 .4320 0
H24E H .8682 .7994 .4896 0
H25E H .9858 .8112 .4418 0
H26E H .9485 .8057 .3365 0
H32E H .9403 .7220 .2269 0
H33E H 1.0688 .7460 .1909 0
H34E H 1.0898 .8376 .1477 0
H35E H .9823 .9053 .1407 0
H36E H .8538 .8813 .1768 0
H12F H .8798 .9686 .4314 0
H13F H .9272 .9618 .5323 0
H14F H .8804 1.0298 .6148 0
H15F H .7861 1.1047 .5964 0
H16F H .7387 1.1116 .4955 0
H22F H .8157 .9997 .2516 0
H23F H .9454 1.0258 .2172 0
H24F H 1.0863 1.1110 .2892 0
H25F H 1.0975 1.1701 .3958 0
H26F H .9678 1.1439 .4330 0
H32F H .8118 1.2087 .4130 0
H33F H .7242 1.2926 .4203 0
H34F H .5607 1.2498 .3825 0
H35F H .4847 1.1231 .3374 0
H36F H .5723 1.0392 .3301 0
H12G H .3056 .9424 .3572 0
H13G H .2175 1.0223 .3421 0
H14G H .2069 1.0584 .2544 0
H15G H .2845 1.0147 .1819 0
H16G H .3726 .9348 .1971 0
H22G H .2260 .7874 .1895 0
H23G H .1403 .6667 .1209 0
H24G H .2058 .5701 .1196 0
H25G H .3571 .5943 .1869 0
H26G H .4428 .7150 .2555 0
H32G H .3327 .7993 .3704 0
H33G H .3785 .8117 .4775 0
H34G H .5280 .8859 .5453 0
H35G H .6317 .9477 .5060 0
H36G H .5859 .9353 .3988 0
H12J H .5977 .7599 -.0115 0
H13J H .735 .7779 -.0387 0
H14J H .8541 .8899 .0154 0
H15J H .8349 .9838 .0967 0
H16J H .6971 .9658 .1238 0
H22J H .5475 .9912 .1885 0
H23J H .5047 1.0992 .1967 0
H24J H .4128 1.1100 .1061 0
H25J H .3638 1.0129 .0073 0
H26J H .4066 .9049 -.0009 0
H32J H .4123 .7800 -.0580 0
H33J H .2970 .6693 -.1247 0
H34J H .2413 .5835 -.0822 0
H35J H .3008 .6084 .0271 0
H36J H .4161 .7191 .0938 0

loop_
_geom_angle_atom_site_label_1
_geom_angle_atom_site_label_2
_geom_angle_atom_site_label_3
_geom_angle
OA Ge(A) C(11A) 107.4(4)
OA Ge(A) C(31A) 107.1(4)
C(11A) Ge(A) C(31A) 112.9(4)
OB Ge(B) C(11B) 108.7(4)
OB Ge(B) C(31B) 106.7(4)
C(11B) Ge(B) C(31B) 111.8(4)
OC Ge(C) C(11C) 107.5(4)
OC Ge(C) C(31C) 108.3(3)
C(11C) Ge(C) C(31C) 111.5(3)
OD Ge(D) C(11D) 107.2(4)
OD Ge(D) C(31D) 107.5(4)
C(11D) Ge(D) C(31D) 112.1(3)
OE Ge(E) C(11E) 107.6(3)
OE Ge(E) C(31E) 108.7(4)
C(11E) Ge(E) C(13E) 109.5(4)
OF Ge(F) C(11F) 108.7(4)
OF Ge(F) C(31F) 108.7(3)
C(11F) Ge(F) C(31F) 108.9(4)
OG Ge(G) C(11G) 106.2(4)
OG Ge(G) C(31G) 105.3(4)
C(11G) Ge(G) C(31G) 113.4(4)
OA Ge(A) C(21A) 106.7(3)
C(11A) Ge(A) C(21A) 112.4(4)
C(21A) Ge(A) C(31A) 109.9(4)
OB Ge(B) C(21B) 107.1(3)
C(11B) Ge(B) C(21B) 112.9(3)
C(21B) Ge(B) C(31B) 109.3(3)
OC Ge(C) C(21C) 104.7(4)
C(11C) Ge(C) C(21C) 112.9(4)
C(21C) Ge(C) C(31C) 111.5(3)
OD Ge(D) C(21D) 106.8(4)
C(11D) Ge(D) C(21D) 111.2(4)
C(21D) Ge(D) C(31D) 111.7(4)
OE Ge(E) C(21E) 107.8(4)
C(11E) Ge(E) C(21E) 110.3(4)
C(21E) Ge(E) C(31E) 112.8(4)
OF Ge(F) C(21F) 105.0(4)
C(11F) Ge(F) C(21F) 111.7(4)
C(21F) Ge(F) C(31F) 113.6(4)
OG Ge(G) C(21G) 108.5(4)
C(11G) Ge(G) C(21G) 111.0(3)
C(21G) Ge(G) C(31G) 112.0(4)

loop_
_geom_bond_atom_site_label_1
_geom_bond_atom_site_label_2
_geom_bond_distance
Ge(A) OA 1.798(8)
Ge(A) C(31A) 1.925(9)
Ge(B) C(21B) 1.944(5)
Ge(C) C(11C) 1.932(8)
Ge(D) OD 1.788(7)
Ge(D) C(31D) 1.940(10)
Ge(E) C(21E) 1.919(7)
Ge(F) C(11F) 1.931(9)
Ge(G) OG 1.796(7)
Ge(G) C(31G) 1.920(7)
Ge(J) C(21J) 1.930(8)
Ge(A) C(11A) 1.918(8)
Ge(B) OB 1.794(7)
Ge(B) C(31B) 1.915(8)
Ge(C) C(21C) 1.926(8)
Ge(D) C(11D) 1.914(6)
Ge(E) OE 1.780(7)
Ge(E) C(31E) 1.955(10)
Ge(F) C(21F) 1.918(9)
Ge(G) C(11G) 1.918(10)
Ge(J) OJ 1.792(7)
Ge(J) C(31J) 1.938(5)
Ge(A) C(21A) 1.921(9)
Ge(B) C(11B) 1.945(8)
Ge(C) OC 1.787(7)
Ge(C) C(31C) 1.942(6)
Ge(D) C(21D) 1.932(8)
Ge(E) C(11E) 1.934(6)
Ge(F) OF 1.791(7)
Ge(F) C(31F) 1.925(9)
Ge(G) C(21G) 1.945(6)
Ge(J) C(11J) 1.942(8)
